data_4003101
loop_
_publ_author_name
'Aulakh, Darpandeep'
'Islamoglu, Timur'
'Bagundes, Veronica F.'
'Varghese, Juby R.'
'Duell, Kyle'
'Joy, Monu'
'Teat, Simon J.'
'Farha, Omar K.'
'Wriedt, Mario'

_publ_section_title
;
 Rational Design of Pore Size and Functionality in a Series of
 Isoreticular Zwitterionic Metal--Organic Frameworks
;
_journal_issue 22
_journal_name_full 'Chemistry of Materials'
_journal_page_first 8332
_journal_paper_doi 10.1021/acs.chemmater.8b03885
_journal_volume 30
_journal_year 2018
_chemical_formula_sum 'C64.2 H33.3 Co3 F N6 O15'
_chemical_formula_weight 1324.46
_space_group_crystal_system cubic
_space_group_IT_number 217
_space_group_name_Hall 'I -4 2 3'
_space_group_name_H-M_alt 'I -4 3 m'
_atom_sites_solution_hydrogens mixed
_audit_creation_method SHELXL-2018/3
_cell_angle_alpha 90
_cell_angle_beta 90
_cell_angle_gamma 90
_cell_formula_units_Z 8
_cell_length_a 32.3395(6)
_cell_length_b 32.3395(6)
_cell_length_c 32.3395(6)
_cell_measurement_reflns_used 9908
_cell_measurement_temperature 170(2)
_cell_measurement_theta_max 24.67
_cell_measurement_theta_min 2.36
_cell_volume 33822.0(11)
_computing_cell_refinement 'Bruker SAINT'
_computing_data_collection 'Bruker APEX2'
_computing_data_reduction 'Bruker SAINT'
_computing_molecular_graphics 'Bruker SHELXTL'
_computing_publication_material 'Bruker SHELXTL'
_computing_structure_refinement 'SHELXL-2017/1 (Sheldrick, 2017)'
_computing_structure_solution 'SHELXT 2014/5 (Sheldrick, 2014)'
_diffrn_ambient_temperature 170(2)
_diffrn_measured_fraction_theta_full 0.996
_diffrn_measured_fraction_theta_max 0.996
_diffrn_measurement_device_type 'Bruker AXS Kappa Apex2 CMOS diffractometer'
_diffrn_measurement_method '\w and \f scan'
_diffrn_radiation_type MoK\a
_diffrn_radiation_wavelength 0.71073
_diffrn_reflns_av_R_equivalents 0.0891
_diffrn_reflns_av_unetI/netI 0.0413
_diffrn_reflns_Laue_measured_fraction_full 0.996
_diffrn_reflns_Laue_measured_fraction_max 0.996
_diffrn_reflns_limit_h_max 38
_diffrn_reflns_limit_h_min -34
_diffrn_reflns_limit_k_max 33
_diffrn_reflns_limit_k_min -38
_diffrn_reflns_limit_l_max 38
_diffrn_reflns_limit_l_min -26
_diffrn_reflns_number 56497
_diffrn_reflns_point_group_measured_fraction_full 0.998
_diffrn_reflns_point_group_measured_fraction_max 0.998
_diffrn_reflns_theta_full 24.990
_diffrn_reflns_theta_max 24.990
_diffrn_reflns_theta_min 1.542
_diffrn_source 'Sealed tube'
_exptl_absorpt_coefficient_mu 0.318
_exptl_absorpt_correction_T_max 0.63
_exptl_absorpt_correction_T_min 0.55
_exptl_absorpt_correction_type multi-scan
_exptl_absorpt_process_details 'SADABS (Bruer, 1999)'
_exptl_crystal_colour colourless
_exptl_crystal_density_diffrn 0.520
_exptl_crystal_description block
_exptl_crystal_F_000 5364
_refine_diff_density_max 0.239
_refine_diff_density_min -0.261
_refine_diff_density_rms 0.036
_refine_ls_abs_structure_details
;
 Refined as an inversion twin.
;
_refine_ls_abs_structure_Flack 0.10(3)
_refine_ls_extinction_coef 0.00048(7)
_refine_ls_extinction_expression Fc^*^=kFc[1+0.001xFc^2^\l^3^/sin(2\q)]^-1/4^
_refine_ls_extinction_method 'SHELXL-2018/3 (Sheldrick 2018)'
_refine_ls_goodness_of_fit_ref 1.035
_refine_ls_hydrogen_treatment mixed
_refine_ls_matrix_type full
_refine_ls_number_parameters 207
_refine_ls_number_reflns 5382
_refine_ls_number_restraints 215
_refine_ls_restrained_S_all 1.038
_refine_ls_R_factor_all 0.0494
_refine_ls_R_factor_gt 0.0381
_refine_ls_shift/su_max 0.001
_refine_ls_shift/su_mean 0.000
_refine_ls_structure_factor_coef Fsqd
_refine_ls_weighting_details 'w=1/[\s^2^(Fo^2^)+(0.0650P)^2^] where P=(Fo^2^+2Fc^2^)/3'
_refine_ls_weighting_scheme calc
_refine_ls_wR_factor_gt 0.0940
_refine_ls_wR_factor_ref 0.0995
_reflns_Friedel_coverage 0.893
_reflns_Friedel_fraction_full 0.999
_reflns_Friedel_fraction_max 0.999
_reflns_number_gt 4654
_reflns_number_total 5382
_reflns_threshold_expression 'I > 2\s(I)'
_cod_data_source_file cm8b03885_si_002.cif
_cod_data_source_block shelx
_cod_original_cell_volume 33822.0(19)
_cod_original_formula_sum 'C64.20 H33.30 Co3 F N6 O15'
_cod_database_code 4003101
_shelx_shelxl_version_number 2018/3
_shelx_space_group_comment
;
The symmetry employed for this shelxl refinement is uniquely defined
by the following loop, which should always be used as a source of
symmetry information in preference to the above space-group names.
They are only intended as comments.
;
_shelx_estimated_absorpt_t_min 0.624
_shelx_estimated_absorpt_t_max 0.745

loop_
_space_group_symop_operation_xyz
'x, y, z'
'-x, -y, z'
'-x, y, -z'
'x, -y, -z'
'z, x, y'
'z, -x, -y'
'-z, -x, y'
'-z, x, -y'
'y, z, x'
'-y, z, -x'
'y, -z, -x'
'-y, -z, x'
'y, x, z'
'-y, -x, z'
'y, -x, -z'
'-y, x, -z'
'x, z, y'
'-x, z, -y'
'-x, -z, y'
'x, -z, -y'
'z, y, x'
'z, -y, -x'
'-z, y, -x'
'-z, -y, x'
'x+1/2, y+1/2, z+1/2'
'-x+1/2, -y+1/2, z+1/2'
'-x+1/2, y+1/2, -z+1/2'
'x+1/2, -y+1/2, -z+1/2'
'z+1/2, x+1/2, y+1/2'
'z+1/2, -x+1/2, -y+1/2'
'-z+1/2, -x+1/2, y+1/2'
'-z+1/2, x+1/2, -y+1/2'
'y+1/2, z+1/2, x+1/2'
'-y+1/2, z+1/2, -x+1/2'
'y+1/2, -z+1/2, -x+1/2'
'-y+1/2, -z+1/2, x+1/2'
'y+1/2, x+1/2, z+1/2'
'-y+1/2, -x+1/2, z+1/2'
'y+1/2, -x+1/2, -z+1/2'
'-y+1/2, x+1/2, -z+1/2'
'x+1/2, z+1/2, y+1/2'
'-x+1/2, z+1/2, -y+1/2'
'-x+1/2, -z+1/2, y+1/2'
'x+1/2, -z+1/2, -y+1/2'
'z+1/2, y+1/2, x+1/2'
'z+1/2, -y+1/2, -x+1/2'
'-z+1/2, y+1/2, -x+1/2'
'-z+1/2, -y+1/2, x+1/2'

loop_
_atom_site_label
_atom_site_type_symbol
_atom_site_fract_x
_atom_site_fract_y
_atom_site_fract_z
_atom_site_U_iso_or_equiv
_atom_site_adp_type
_atom_site_occupancy
_atom_site_site_symmetry_order
_atom_site_calc_flag
_atom_site_refinement_flags_posn
_atom_site_refinement_flags_adp
_atom_site_refinement_flags_occupancy
_atom_site_disorder_assembly
_atom_site_disorder_group
C1 C 0.36329(12) 0.72824(14) 0.63671(12) 0.0406(12) Uani 1 2 d S T P A .
C2 C 0.34279(16) 0.76449(19) 0.65721(16) 0.0706(19) Uani 1 2 d S T P . .
C3' C 0.3672(5) 0.7884(6) 0.6831(5) 0.091(5) Uani 0.61 1 d D U P A 1
C4 C 0.3366(4) 0.8104(3) 0.7163(4) 0.079(3) Uani 0.66 1 d . U P A 2
H4 H 0.346832 0.821020 0.741752 0.095 Uiso 0.66 1 calc R U P A 2
C5 C 0.3009(4) 0.8265(5) 0.6991(4) 0.081(5) Uani 0.61 2 d S TU P A 2
C6 C 0.2961(6) 0.8734(5) 0.7545(6) 0.141(5) Uani 0.55 1 d D U P A 2
H6 H 0.321199 0.862469 0.765060 0.169 Uiso 0.55 1 calc R U P A 2
C7' C 0.2861(4) 0.9253(4) 0.7536(4) 0.104(3) Uani 0.6 1 d . U P A 1
C8 C 0.2460(2) 0.9291(3) 0.7540(2) 0.099(3) Uani 1 2 d S T P . .
C9 C 0.22320(18) 0.9615(2) 0.77680(18) 0.077(2) Uani 1 2 d S T P A .
C10 C 0.2423(2) 0.9808(2) 0.8119(3) 0.135(3) Uani 1 1 d . . . . .
H10 H 0.269171 0.973835 0.821537 0.162 Uiso 1 1 calc R U . A .
C11 C 0.2176(2) 1.0104(2) 0.83032(19) 0.107(2) Uani 1 1 d . . . . .
H11 H 0.226707 1.020424 0.856407 0.128 Uiso 1 1 calc R U . . .
C12 C 0.33515(15) 0.56304(9) 0.56304(9) 0.0326(11) Uani 1 2 d S T P A .
C13 C 0.33271(16) 0.53038(10) 0.53038(10) 0.0391(12) Uani 1 2 d S T P . .
C14 C 0.33014(19) 0.54042(12) 0.48980(12) 0.0785(18) Uani 1 1 d . . . . .
H14 H 0.328313 0.568678 0.481984 0.094 Uiso 1 1 calc R U . . .
Co1 Co 0.34450(2) 0.65550(2) 0.57873(2) 0.02096(17) Uani 1 2 d S T P . .
F1 F 0.36935(7) 0.63065(7) 0.63065(7) 0.0217(8) Uani 1 6 d S T P . .
N2 N 0.18369(8) 1.02619(12) 0.81631(8) 0.0351(9) Uani 1 2 d S T P . .
O1 O 0.34666(9) 0.71448(7) 0.60510(8) 0.0525(7) Uani 1 1 d . . . . .
O2 O 0.33664(9) 0.59964(7) 0.55078(7) 0.0476(7) Uani 1 1 d . . . . .
O3 O 0.4007(2) 0.7721(2) 0.7043(2) 0.090(2) Uani 0.5 1 d D . P . .
H3A H 0.407468 0.749448 0.693628 0.134 Uiso 0.25 1 calc R U P A 1
H3B H 0.409030 0.752121 0.690013 0.134 Uiso 0.25 1 calc R U P A 2
N1' N 0.2984(5) 0.8745(9) 0.7016(5) 0.082(6) Uani 0.28 2 d DS TU P A 1
N1 N 0.2821(3) 0.8632(4) 0.7179(3) 0.102(4) Uani 0.72 2 d S TU P A 2
C3 C 0.3572(4) 0.7788(5) 0.6965(4) 0.049(3) Uani 0.49 1 d D U P A 2
C6' C 0.3066(5) 0.8958(5) 0.7304(6) 0.106(5) Uani 0.45 1 d D U P A 1
C4' C 0.3488(6) 0.8245(6) 0.7013(6) 0.084(5) Uani 0.44 1 d . U P A 1
H4' H 0.361592 0.837285 0.724427 0.101 Uiso 0.44 1 calc R U P A 1
C7 C 0.2709(7) 0.9023(6) 0.7780(6) 0.118(6) Uani 0.4 1 d D U P A 2
H7 H 0.282(4) 0.905(4) 0.8057(19) 0.141 Uiso 0.4 1 d D U P B 2
C5' C 0.3139(6) 0.8401(9) 0.6861(6) 0.077(6) Uani 0.39 2 d S TU P A 1

loop_
_atom_site_aniso_label
_atom_site_aniso_U_11
_atom_site_aniso_U_22
_atom_site_aniso_U_33
_atom_site_aniso_U_23
_atom_site_aniso_U_13
_atom_site_aniso_U_12
C1 0.0483(19) 0.025(2) 0.0483(19) -0.0101(16) -0.008(3) 0.0101(16)
C2 0.077(3) 0.058(4) 0.077(3) -0.045(3) -0.021(4) 0.045(3)
C3' 0.105(10) 0.091(10) 0.076(10) -0.015(7) 0.017(7) 0.013(7)
C4 0.094(8) 0.077(7) 0.066(7) -0.016(5) -0.013(5) 0.028(6)
C5 0.079(6) 0.085(11) 0.079(6) -0.026(6) -0.008(7) 0.026(6)
C6 0.136(12) 0.133(12) 0.152(11) -0.045(10) -0.019(10) 0.042(10)
C7' 0.121(9) 0.099(8) 0.092(8) -0.003(6) 0.008(7) 0.006(7)
C8 0.108(4) 0.081(6) 0.108(4) -0.049(4) -0.013(6) 0.049(4)
C9 0.091(3) 0.049(4) 0.091(3) -0.033(3) -0.013(4) 0.033(3)
C10 0.132(6) 0.120(6) 0.152(7) -0.057(5) -0.033(5) 0.068(5)
C11 0.143(6) 0.098(4) 0.079(4) -0.026(3) -0.029(4) 0.056(4)
C12 0.040(3) 0.0290(15) 0.0290(15) -0.011(2) -0.0017(13) -0.0017(13)
C13 0.054(3) 0.0318(16) 0.0318(16) -0.013(2) 0.0009(15) 0.0009(15)
C14 0.173(6) 0.027(2) 0.036(2) -0.0058(16) -0.008(3) 0.023(3)
Co1 0.0217(2) 0.0217(2) 0.0194(3) -0.00104(15) 0.00104(15) 0.0040(3)
F1 0.0217(8) 0.0217(8) 0.0217(8) 0.0007(10) -0.0007(10) -0.0007(10)
N2 0.0342(13) 0.037(2) 0.0342(13) -0.0084(13) 0.0004(18) 0.0084(13)
O1 0.0771(19) 0.0294(12) 0.0510(15) -0.0154(11) -0.0266(15) 0.0227(13)
O2 0.082(2) 0.0262(13) 0.0343(13) -0.0081(10) -0.0125(13) 0.0050(12)
O3 0.090(5) 0.085(5) 0.094(5) -0.018(4) -0.016(4) 0.011(4)
N1' 0.083(9) 0.080(13) 0.083(9) 0.008(6) 0.039(11) -0.008(6)
N1 0.100(5) 0.105(8) 0.100(5) -0.041(5) -0.006(6) 0.041(5)
C3 0.065(8) 0.048(6) 0.034(6) -0.010(5) -0.001(5) 0.009(5)
C6' 0.117(11) 0.088(10) 0.112(11) 0.000(7) 0.029(9) 0.001(8)
C4' 0.084(10) 0.086(11) 0.083(12) -0.017(8) -0.009(8) 0.007(7)
C7 0.150(15) 0.111(13) 0.093(11) -0.019(10) -0.017(11) 0.036(12)
C5' 0.074(8) 0.083(13) 0.074(8) 0.000(7) 0.001(10) 0.000(7)

loop_
_atom_type_symbol
_atom_type_description
_atom_type_scat_dispersion_real
_atom_type_scat_dispersion_imag
_atom_type_scat_source
C C 0.0033 0.0016 'International Tables Vol C Tables 4.2.6.8 and 6.1.1.4'
H H 0.0000 0.0000 'International Tables Vol C Tables 4.2.6.8 and 6.1.1.4'
Co Co 0.3494 0.9721 'International Tables Vol C Tables 4.2.6.8 and 6.1.1.4'
F F 0.0171 0.0103 'International Tables Vol C Tables 4.2.6.8 and 6.1.1.4'
N N 0.0061 0.0033 'International Tables Vol C Tables 4.2.6.8 and 6.1.1.4'
O O 0.0106 0.0060 'International Tables Vol C Tables 4.2.6.8 and 6.1.1.4'

loop_
_geom_angle_atom_site_label_1
_geom_angle_atom_site_label_2
_geom_angle_atom_site_label_3
_geom_angle
_geom_angle_site_symmetry_1
_geom_angle_site_symmetry_3
O1 C1 O1 126.0(4) . 23_656
O1 C1 C2 117.0(2) . .
O1 C1 C2 117.0(2) 23_656 .
C3' C2 C3' 112.1(14) 23_656 .
C3' C2 C3 25.4(7) 23_656 23_656
C3' C2 C3 121.4(6) . 23_656
C3' C2 C1 116.8(7) 23_656 .
C3' C2 C1 116.8(7) . .
C3 C2 C1 120.1(6) . .
C3 C2 C1 120.1(6) 23_656 .
O3 C3' C2 122.1(13) . .
O3 C3' C4' 115.5(15) . .
C2 C3' C4' 117.7(14) . .
C3 C4 C5 119.6(12) . .
C4 C5 C4 122.0(15) 23_656 .
C4 C5 N1 118.9(7) 23_656 .
C4 C5 N1 118.9(7) . .
N1 C6 C7 116.2(15) . .
C8 C7' C6' 123.2(13) . .
C8 C7' C7' 45.9(6) . 23_656
C6' C7' C7' 87.4(10) . 23_656
C7' C8 C7' 88.3(13) . 23_656
C7' C8 C7 118.8(11) . 23_656
C7' C8 C7 51.7(10) 23_656 23_656
C7 C8 C7 104.6(18) 23_656 .
C7' C8 C9 124.6(7) . .
C7' C8 C9 124.6(7) 23_656 .
C7 C8 C9 116.4(9) 23_656 .
C7 C8 C9 116.4(9) . .
C10 C9 C10 119.6(7) . 23_656
C10 C9 C8 119.2(4) . .
C10 C9 C8 119.2(4) 23_656 .
C11 C10 C9 113.2(6) . .
N2 C11 C10 127.8(6) . .
O2 C12 O2 126.9(4) 17 .
O2 C12 C13 116.55(19) 17 .
O2 C12 C13 116.54(19) . .
C14 C13 C14 117.4(5) . 17
C14 C13 C12 121.2(2) . .
C14 C13 C12 121.2(2) 17 .
C13 C14 C14 121.0(2) . 20_566
F1 Co1 O2 93.75(10) . 14_665
F1 Co1 O2 93.75(10) . .
O2 Co1 O2 91.41(16) 14_665 .
F1 Co1 O1 90.61(11) . 14_665
O2 Co1 O1 174.19(11) 14_665 14_665
O2 Co1 O1 92.16(12) . 14_665
F1 Co1 O1 90.61(11) . .
O2 Co1 O1 92.15(12) 14_665 .
O2 Co1 O1 174.19(11) . .
O1 Co1 O1 83.94(18) 14_665 .
F1 Co1 N2 176.90(16) . 29_454
O2 Co1 N2 88.42(11) 14_665 29_454
O2 Co1 N2 88.42(11) . 29_454
O1 Co1 N2 87.09(11) 14_665 29_454
O1 Co1 N2 87.09(11) . 29_454
Co1 F1 Co1 119.959(8) . 7_665
Co1 F1 Co1 119.959(8) . 10_656
Co1 F1 Co1 119.959(8) 7_665 10_656
C11 N2 C11 116.1(6) . 23_656
C11 N2 Co1 121.8(3) . 33_455
C11 N2 Co1 121.8(3) 23_656 33_455
C1 O1 Co1 132.8(3) . .
C12 O2 Co1 134.8(2) . .
C6' N1' C6' 91(3) 23_656 .
C6' N1' C5' 134.6(14) 23_656 .
C6' N1' C5' 134.6(14) . .
C6 N1 C6 124.2(17) 23_656 .
C6 N1 C5 115.8(9) 23_656 .
C6 N1 C5 115.8(9) . .
C4 C3 C2 119.8(11) . .
C4 C3 O3 120.0(12) . .
C2 C3 O3 115.1(10) . .
N1' C6' C7' 136(2) . .
N1' C6' C6' 44.7(14) . 23_656
C7' C6' C6' 92.6(10) . 23_656
C5' C4' C3' 121(2) . .
C8 C7 C6 115.1(16) . .
N1' C5' C4' 120.1(15) . .
N1' C5' C4' 120.1(15) . 23_656
C4' C5' C4' 119(3) . 23_656

loop_
_geom_bond_atom_site_label_1
_geom_bond_atom_site_label_2
_geom_bond_distance
_geom_bond_site_symmetry_2
C1 O1 1.238(3) .
C1 O1 1.238(3) 23_656
C1 C2 1.501(7) .
C2 C3' 1.387(19) 23_656
C2 C3' 1.39(2) .
C2 C3 1.430(15) .
C2 C3 1.430(15) 23_656
C3' O3 1.385(16) .
C3' C4' 1.44(2) .
C4 C3 1.378(17) .
C4 C5 1.384(13) .
C5 N1 1.467(18) .
C6 N1 1.308(17) .
C6 C7 1.45(2) .
C7' C8 1.304(13) .
C7' C6' 1.382(19) .
C7' C7' 1.82(3) 23_656
C8 C7 1.416(18) 23_656
C8 C7 1.416(18) .
C8 C9 1.478(9) .
C9 C10 1.435(8) .
C9 C10 1.435(8) 23_656
C10 C11 1.382(8) .
C11 N2 1.292(6) .
C12 O2 1.249(3) 17
C12 O2 1.249(3) .
C12 C13 1.496(6) .
C13 C14 1.355(4) .
C13 C14 1.355(4) 17
C14 C14 1.382(8) 20_566
Co1 F1 2.0276(5) .
Co1 O2 2.036(2) 14_665
Co1 O2 2.036(2) .
Co1 O1 2.091(2) 14_665
Co1 O1 2.091(2) .
Co1 N2 2.133(4) 29_454
O3 C3 1.444(16) .
N1' C6' 1.188(19) 23_656
N1' C6' 1.19(2) .
N1' C5' 1.32(4) .
C6' C6' 1.69(4) 23_656
C4' C5' 1.33(2) .

loop_
_geom_hbond_atom_site_label_D
_geom_hbond_atom_site_label_H
_geom_hbond_atom_site_label_A
_geom_hbond_distance_DH
_geom_hbond_distance_HA
_geom_hbond_distance_DA
_geom_hbond_angle_DHA
_geom_hbond_site_symmetry_A
_geom_hbond_publ_flag
O3 H3B^b O1 0.84 1.76 2.495(8) 145.1 23_656 yes

loop_
_geom_torsion_atom_site_label_1
_geom_torsion_atom_site_label_2
_geom_torsion_atom_site_label_3
_geom_torsion_atom_site_label_4
_geom_torsion
_geom_torsion_site_symmetry_1
_geom_torsion_site_symmetry_4
O1 C1 C2 C3' -22.2(11) . 23_656
O1 C1 C2 C3' 158.9(8) 23_656 23_656
O1 C1 C2 C3' -158.9(8) . .
O1 C1 C2 C3' 22.2(11) 23_656 .
O1 C1 C2 C3 172.3(8) . .
O1 C1 C2 C3 -6.6(11) 23_656 .
O1 C1 C2 C3 6.6(11) . 23_656
O1 C1 C2 C3 -172.3(8) 23_656 23_656
C3' C2 C3' O3 -167.4(6) 23_656 .
C1 C2 C3' O3 -28.7(15) . .
C3' C2 C3' C4' 38.1(19) 23_656 .
C1 C2 C3' C4' 176.8(11) . .
C3 C4 C5 C4 4(3) . 23_656
C3 C4 C5 N1 -172.9(12) . .
C6' C7' C8 C7' -45(2) . 23_656
C6' C7' C8 C9 -176.8(12) . .
C7' C7' C8 C9 -132.1(16) 23_656 .
C7' C8 C9 C10 -24.0(16) . .
C7' C8 C9 C10 -139.6(11) 23_656 .
C7 C8 C9 C10 160.3(14) 23_656 .
C7 C8 C9 C10 36.1(18) . .
C7' C8 C9 C10 139.6(11) . 23_656
C7' C8 C9 C10 24.0(16) 23_656 23_656
C7 C8 C9 C10 -36.1(18) 23_656 23_656
C7 C8 C9 C10 -160.3(14) . 23_656
C10 C9 C10 C11 16.6(14) 23_656 .
C8 C9 C10 C11 -179.9(8) . .
C9 C10 C11 N2 -11.0(12) . .
O2 C12 C13 C14 178.7(5) 17 .
O2 C12 C13 C14 -3.2(7) . .
O2 C12 C13 C14 3.2(7) 17 17
O2 C12 C13 C14 -178.7(5) . 17
C14 C13 C14 C14 -7.9(8) 17 20_566
C12 C13 C14 C14 176.5(3) . 20_566
C10 C11 N2 C11 5.0(14) . 23_656
C10 C11 N2 Co1 -169.6(7) . 33_455
O1 C1 O1 Co1 28.2(9) 23_656 .
C2 C1 O1 Co1 -150.6(4) . .
O2 C12 O2 Co1 3.5(9) 17 .
C13 C12 O2 Co1 -174.4(3) . .
C7 C6 N1 C6 -9(4) . 23_656
C7 C6 N1 C5 -164.4(18) . .
C4 C5 N1 C6 13(2) 23_656 23_656
C4 C5 N1 C6 -170.6(16) . 23_656
C4 C5 N1 C6 170.6(16) 23_656 .
C4 C5 N1 C6 -13(2) . .
C5 C4 C3 C2 3.2(19) . .
C5 C4 C3 O3 156.7(13) . .
C3 C2 C3 C4 -10(2) 23_656 .
C1 C2 C3 C4 -175.8(9) . .
C3 C2 C3 O3 -164.6(6) 23_656 .
C1 C2 C3 O3 29.4(14) . .
C6' N1' C6' C7' 17(4) 23_656 .
C5' N1' C6' C7' -160(2) . .
C5' N1' C6' C6' -177(5) . 23_656
C8 C7' C6' N1' 18(4) . .
C7' C7' C6' N1' -12(3) 23_656 .
C8 C7' C6' C6' 30.4(14) . 23_656
C7' C7' C6' C6' -0.001(5) 23_656 23_656
O3 C3' C4' C5' -172.8(16) . .
C2 C3' C4' C5' -17(2) . .
C7 C8 C7 C6 56(3) 23_656 .
C9 C8 C7 C6 -174.2(15) . .
N1 C6 C7 C8 -26(3) . .
C6' N1' C5' C4' 177(3) 23_656 .
C6' N1' C5' C4' -7(5) . .
C6' N1' C5' C4' 7(5) 23_656 23_656
C6' N1' C5' C4' -176(3) . 23_656
C3' C4' C5' N1' -176.4(19) . .
C3' C4' C5' C4' -7(3) . 23_656
